data_4324750
loop_
_publ_author_name
'Cheryl D. L. Saunders'
'Lauren E. Longobardi'
'Neil Burford'
'Michael D. Lumsden'
'Ulrike Werner-Zwanziger'
'Banghao Chen'
'Robert McDonald'

_publ_contact_author_address
; Department of Chemistry
  University of Alberta
  Edmonton, Alberta T6G 2G2
  Canada
;
_publ_contact_author_email neil.burford@dal.ca
_publ_contact_author_fax 1(902)4941310
_publ_contact_author_name 'Dr Neil Burford'
_publ_contact_author_phone 1(902)4943707
_publ_section_title
;
 Comprehensive Chemical Characterization of Complexes Involving Lead-Amino
 Acid Interactions
;
_journal_name_full 'Inorganic Chemistry'
_journal_page_first 2799
_journal_page_last 2810
_journal_paper_doi 10.1021/ic101892x
_journal_volume 50
_journal_year 2011
_chemical_absolute_configuration ad
_chemical_formula_moiety 'C11 H28 N3 O9 Pb, N O3'
_chemical_formula_sum 'C11 H28 N4 O12 Pb'
_chemical_formula_weight 615.56
_chemical_name_systematic
; 
 ? 
;
_space_group_IT_number 19
_symmetry_cell_setting orthorhombic
_symmetry_space_group_name_Hall 'P 2ac 2ab'
_symmetry_space_group_name_H-M 'P 21 21 21'
_atom_sites_solution_hydrogens geom
_atom_sites_solution_primary direct
_atom_sites_solution_secondary difmap
_audit_creation_method SHELXL-97
_cell_angle_alpha 90.00
_cell_angle_beta 90.00
_cell_angle_gamma 90.00
_cell_formula_units_Z 4
_cell_length_a 5.4526(4)
_cell_length_b 13.5911(11)
_cell_length_c 28.742(2)
_cell_measurement_reflns_used 9807
_cell_measurement_temperature 173(2)
_cell_measurement_theta_max 28.44
_cell_measurement_theta_min 2.60
_cell_volume 2130.0(3)
_computing_cell_refinement 'Bruker SAINT'
_computing_data_collection 'Bruker APEX2'
_computing_data_reduction 'Bruker SAINT'
_computing_molecular_graphics 'Bruker SHELXTL'
_computing_publication_material 'Bruker SHELXTL'
_computing_structure_refinement 'SHELXL-97 (Sheldrick, 2008)'
_computing_structure_solution 'DIRDIF-2008 (Beurskens et al., 2008)'
_diffrn_ambient_temperature 173(2)
_diffrn_measured_fraction_theta_full 0.964
_diffrn_measured_fraction_theta_max 0.964
_diffrn_measurement_device_type 'Bruker APEX-II CCD'
_diffrn_measurement_method '\w scans'
_diffrn_radiation_monochromator graphite
_diffrn_radiation_source 'fine-focus sealed tube'
_diffrn_radiation_type MoK\a
_diffrn_radiation_wavelength 0.71073
_diffrn_reflns_av_R_equivalents 0.0302
_diffrn_reflns_av_sigmaI/netI 0.0311
_diffrn_reflns_limit_h_max 7
_diffrn_reflns_limit_h_min -7
_diffrn_reflns_limit_k_max 18
_diffrn_reflns_limit_k_min -18
_diffrn_reflns_limit_l_max 37
_diffrn_reflns_limit_l_min -37
_diffrn_reflns_number 18904
_diffrn_reflns_theta_full 28.60
_diffrn_reflns_theta_max 28.60
_diffrn_reflns_theta_min 1.42
_exptl_absorpt_coefficient_mu 7.984
_exptl_absorpt_correction_T_max 0.3615
_exptl_absorpt_correction_T_min 0.1270
_exptl_absorpt_correction_type integration
_exptl_absorpt_process_details 'SADABS (Sheldrick, 2008)'
_exptl_crystal_colour colourless
_exptl_crystal_density_diffrn 1.920
_exptl_crystal_description prism
_exptl_crystal_F_000 1200
_exptl_crystal_size_max 0.44
_exptl_crystal_size_mid 0.35
_exptl_crystal_size_min 0.16
_refine_diff_density_max 1.427
_refine_diff_density_min -2.024
_refine_diff_density_rms 0.111
_refine_ls_abs_structure_details 'Flack H D (1983), Acta Cryst. A39, 876-881'
_refine_ls_abs_structure_Flack 0.043(7)
_refine_ls_extinction_method none
_refine_ls_goodness_of_fit_ref 1.150
_refine_ls_hydrogen_treatment constr
_refine_ls_matrix_type full
_refine_ls_number_parameters 253
_refine_ls_number_reflns 5141
_refine_ls_number_restraints 0
_refine_ls_restrained_S_all 1.150
_refine_ls_R_factor_all 0.0266
_refine_ls_R_factor_gt 0.0253
_refine_ls_shift/su_max 0.001
_refine_ls_shift/su_mean 0.000
_refine_ls_structure_factor_coef Fsqd
_refine_ls_weighting_details 'calc w=1/[\s^2^(Fo^2^)+(0.0128P)^2^+2.9821P] where P=(Fo^2^+2Fc^2^)/3'
_refine_ls_weighting_scheme calc
_refine_ls_wR_factor_gt 0.0586
_refine_ls_wR_factor_ref 0.0589
_reflns_number_gt 4941
_reflns_number_total 5141
_reflns_threshold_expression I>2\s(I)
_cod_data_source_file ic101892x_si_001_5.cif
_cod_data_source_block Pb-Val-Ile
_cod_database_code 4324750

loop_
_symmetry_equiv_pos_as_xyz
'x, y, z'
'-x+1/2, -y, z+1/2'
'-x, y+1/2, -z+1/2'
'x+1/2, -y+1/2, -z'

loop_
_atom_site_label
_atom_site_type_symbol
_atom_site_fract_x
_atom_site_fract_y
_atom_site_fract_z
_atom_site_U_iso_or_equiv
_atom_site_adp_type
_atom_site_occupancy
_atom_site_symmetry_multiplicity
_atom_site_calc_flag
_atom_site_refinement_flags
Pb Pb -0.26078(3) 0.069519(11) 0.276892(5) 0.02943(5) Uani 1 1 d .
O1 O -0.5244(6) 0.0924(2) 0.34653(14) 0.0408(9) Uani 1 1 d .
H1OA H -0.5222 0.0319 0.3524 0.061 Uiso 1 1 d R
H1OB H -0.6657 0.1086 0.3378 0.061 Uiso 1 1 d R
O2 O -0.3243(6) -0.1226(2) 0.23581(13) 0.0398(8) Uani 1 1 d .
H2OA H -0.4422 -0.1395 0.2188 0.060 Uiso 1 1 d R
H2OB H -0.3195 -0.1593 0.2593 0.060 Uiso 1 1 d R
O10 O -0.0547(6) -0.0593(2) 0.32354(12) 0.0338(7) Uani 1 1 d .
O11 O -0.3838(6) -0.0918(3) 0.36719(15) 0.0395(10) Uani 1 1 d .
O20 O 0.0148(6) 0.1582(2) 0.32548(13) 0.0312(7) Uani 1 1 d .
O21 O -0.2648(8) 0.2689(2) 0.30507(12) 0.0385(7) Uani 1 1 d .
O31 O 0.0272(7) 0.1932(3) 0.22020(18) 0.0491(10) Uani 1 1 d .
O32 O 0.2092(7) 0.0563(2) 0.23588(12) 0.0396(7) Uani 1 1 d .
O33 O 0.4189(7) 0.1842(3) 0.21586(18) 0.0481(11) Uani 1 1 d .
O41 O 0.2682(7) 0.5870(2) 0.37117(16) 0.0567(11) Uani 1 1 d .
O42 O 0.5062(7) 0.4640(3) 0.3614(2) 0.0608(14) Uani 1 1 d .
O43 O 0.6566(7) 0.6021(3) 0.38377(16) 0.0494(10) Uani 1 1 d .
N11 N 0.2060(6) -0.2097(3) 0.35504(13) 0.0269(8) Uani 1 1 d .
H11A H 0.1834 -0.2192 0.3240 0.032 Uiso 1 1 calc R
H11B H 0.2758 -0.2644 0.3677 0.032 Uiso 1 1 calc R
H11C H 0.3061 -0.1570 0.3596 0.032 Uiso 1 1 calc R
N21 N -0.0077(7) 0.4176(3) 0.34165(16) 0.0338(9) Uani 1 1 d .
H21A H 0.0529 0.4228 0.3122 0.041 Uiso 1 1 calc R
H21B H 0.0655 0.4632 0.3602 0.041 Uiso 1 1 calc R
H21C H -0.1724 0.4282 0.3412 0.041 Uiso 1 1 calc R
N30 N 0.2209(7) 0.1427(3) 0.22357(13) 0.0327(8) Uani 1 1 d .
N40 N 0.4818(7) 0.5521(3) 0.37252(17) 0.0391(10) Uani 1 1 d .
C11 C -0.1674(8) -0.1068(3) 0.35390(18) 0.0262(10) Uani 1 1 d .
C12 C -0.0358(7) -0.1911(3) 0.37776(17) 0.0257(9) Uani 1 1 d .
H12 H -0.1381 -0.2514 0.3732 0.031 Uiso 1 1 calc R
C13 C -0.0112(9) -0.1750(4) 0.42987(18) 0.0346(11) Uani 1 1 d .
H13 H -0.1819 -0.1720 0.4425 0.041 Uiso 1 1 calc R
C14 C 0.1136(12) -0.2610(5) 0.4539(2) 0.0516(15) Uani 1 1 d .
H14A H 0.0299 -0.3223 0.4455 0.062 Uiso 1 1 calc R
H14B H 0.1062 -0.2518 0.4877 0.062 Uiso 1 1 calc R
H14C H 0.2854 -0.2644 0.4440 0.062 Uiso 1 1 calc R
C15 C 0.1102(11) -0.0764(5) 0.44208(19) 0.0501(14) Uani 1 1 d .
H15A H 0.2894 -0.0823 0.4372 0.060 Uiso 1 1 calc R
H15B H 0.0484 -0.0252 0.4206 0.060 Uiso 1 1 calc R
C16 C 0.064(2) -0.0439(8) 0.4912(3) 0.114(4) Uani 1 1 d .
H16A H 0.1444 0.0196 0.4966 0.137 Uiso 1 1 calc R
H16B H 0.1299 -0.0929 0.5128 0.137 Uiso 1 1 calc R
H16C H -0.1131 -0.0370 0.4962 0.137 Uiso 1 1 calc R
C21 C -0.0812(8) 0.2437(3) 0.32720(18) 0.0291(9) Uani 1 1 d .
C22 C 0.0434(9) 0.3170(3) 0.36014(18) 0.0304(10) Uani 1 1 d .
H22 H 0.2244 0.3051 0.3600 0.036 Uiso 1 1 calc R
C23 C -0.0547(14) 0.3068(5) 0.4105(2) 0.0583(17) Uani 1 1 d .
H23 H -0.2341 0.3220 0.4096 0.070 Uiso 1 1 calc R
C24 C -0.028(2) 0.2067(7) 0.4294(3) 0.111(4) Uani 1 1 d .
H24A H -0.1091 0.1597 0.4085 0.133 Uiso 1 1 calc R
H24B H -0.1045 0.2035 0.4602 0.133 Uiso 1 1 calc R
H24C H 0.1461 0.1902 0.4319 0.133 Uiso 1 1 calc R
C25 C 0.0659(19) 0.3825(6) 0.4430(3) 0.085(3) Uani 1 1 d .
H25A H -0.0008 0.3751 0.4744 0.102 Uiso 1 1 calc R
H25B H 0.0320 0.4490 0.4315 0.102 Uiso 1 1 calc R
H25C H 0.2436 0.3716 0.4437 0.102 Uiso 1 1 calc R

loop_
_atom_site_aniso_label
_atom_site_aniso_U_11
_atom_site_aniso_U_22
_atom_site_aniso_U_33
_atom_site_aniso_U_23
_atom_site_aniso_U_13
_atom_site_aniso_U_12
Pb 0.02242(7) 0.02283(7) 0.04305(9) -0.00018(6) -0.00474(9) 0.00290(8)
O1 0.0228(15) 0.0285(18) 0.071(3) 0.0086(17) -0.0023(16) 0.0028(12)
O2 0.042(2) 0.0306(17) 0.046(2) 0.0019(15) -0.0121(15) -0.0082(14)
O10 0.0384(17) 0.0242(16) 0.0389(18) 0.0099(15) 0.0000(14) 0.0078(14)
O11 0.0186(14) 0.0252(18) 0.075(3) 0.0022(17) -0.0031(15) 0.0015(12)
O20 0.0259(15) 0.0179(14) 0.050(2) -0.0031(14) -0.0062(15) 0.0023(12)
O21 0.0340(17) 0.0234(13) 0.058(2) -0.0010(13) -0.012(2) 0.0010(17)
O31 0.045(2) 0.048(2) 0.054(3) 0.024(2) 0.003(2) 0.0173(17)
O32 0.0467(19) 0.0208(14) 0.0513(18) 0.0002(13) -0.0050(16) 0.0048(15)
O33 0.0368(19) 0.052(3) 0.055(3) 0.007(2) -0.0003(19) -0.0081(16)
O41 0.0275(16) 0.0248(15) 0.118(3) -0.0066(17) 0.014(2) 0.0041(16)
O42 0.0286(18) 0.0215(18) 0.132(5) -0.008(2) 0.001(2) 0.0014(14)
O43 0.039(2) 0.041(2) 0.068(3) 0.0035(19) -0.0080(18) -0.0181(15)
N11 0.0205(19) 0.0233(16) 0.0370(19) -0.0021(14) -0.0054(15) 0.0009(14)
N21 0.0247(17) 0.0201(19) 0.056(3) 0.0031(18) -0.0024(16) 0.0011(14)
N30 0.0340(19) 0.0329(18) 0.0313(18) 0.0040(14) -0.009(2) -0.0011(16)
N40 0.0273(19) 0.029(2) 0.061(3) 0.002(2) 0.0004(18) -0.0064(16)
C11 0.026(2) 0.0161(19) 0.037(3) -0.0003(17) -0.0084(17) -0.0001(15)
C12 0.0185(18) 0.0175(19) 0.041(3) 0.0034(18) -0.0014(17) 0.0020(14)
C13 0.030(2) 0.036(3) 0.038(3) 0.006(2) 0.004(2) 0.0064(19)
C14 0.055(3) 0.057(4) 0.043(3) 0.011(3) -0.005(3) 0.016(3)
C15 0.062(3) 0.048(3) 0.040(3) -0.014(3) -0.001(3) 0.001(3)
C16 0.156(10) 0.103(8) 0.082(7) -0.028(6) -0.015(7) 0.028(7)
C21 0.026(2) 0.021(2) 0.040(3) 0.0036(19) -0.0004(19) -0.0017(16)
C22 0.026(2) 0.018(2) 0.047(3) 0.0045(19) -0.0012(19) 0.0021(16)
C23 0.075(5) 0.050(4) 0.050(4) -0.002(3) 0.001(3) -0.013(3)
C24 0.199(12) 0.078(6) 0.055(5) 0.015(5) 0.005(6) -0.002(8)
C25 0.143(8) 0.059(5) 0.053(4) -0.008(4) -0.002(5) -0.027(5)

loop_
_atom_type_symbol
_atom_type_description
_atom_type_scat_dispersion_real
_atom_type_scat_dispersion_imag
_atom_type_scat_source
C C 0.0033 0.0016 'International Tables Vol C Tables 4.2.6.8 and 6.1.1.4'
H H 0.0000 0.0000 'International Tables Vol C Tables 4.2.6.8 and 6.1.1.4'
N N 0.0061 0.0033 'International Tables Vol C Tables 4.2.6.8 and 6.1.1.4'
O O 0.0106 0.0060 'International Tables Vol C Tables 4.2.6.8 and 6.1.1.4'
Pb Pb -3.3944 10.1111 'International Tables Vol C Tables 4.2.6.8 and 6.1.1.4'

loop_
_geom_angle_atom_site_label_1
_geom_angle_atom_site_label_2
_geom_angle_atom_site_label_3
_geom_angle
_geom_angle_site_symmetry_1
_geom_angle_site_symmetry_3
O20 Pb O10 75.73(11) . .
O20 Pb O1 80.15(12) . .
O10 Pb O1 85.11(11) . .
O20 Pb O31 71.67(14) . .
O10 Pb O31 118.82(11) . .
O1 Pb O31 135.52(13) . .
O20 Pb O32 72.80(11) . .
O10 Pb O32 76.67(10) . .
O1 Pb O32 150.31(11) . .
O31 Pb O32 44.90(10) . .
O20 Pb O21 49.57(10) . .
O10 Pb O21 121.74(11) . .
O1 Pb O21 69.19(11) . .
O31 Pb O21 66.33(13) . .
O32 Pb O21 100.78(11) . .
O20 Pb O2 140.72(10) . .
O10 Pb O2 68.67(10) . .
O1 Pb O2 111.93(11) . .
O31 Pb O2 111.70(13) . .
O32 Pb O2 83.16(10) . .
O21 Pb O2 169.39(10) . .
O20 Pb O33 117.33(12) . 1_455
O10 Pb O33 166.62(11) . 1_455
O1 Pb O33 94.07(12) . 1_455
O31 Pb O33 70.62(10) . 1_455
O32 Pb O33 108.97(11) . 1_455
O21 Pb O33 69.91(12) . 1_455
O2 Pb O33 99.50(11) . 1_455
O20 Pb O32 146.53(9) . 1_455
O10 Pb O32 125.70(10) . 1_455
O1 Pb O32 77.06(10) . 1_455
O31 Pb O32 109.33(11) . 1_455
O32 Pb O32 132.63(12) . 1_455
O21 Pb O32 98.96(10) . 1_455
O2 Pb O32 71.52(9) . 1_455
O33 Pb O32 41.62(10) 1_455 1_455
O20 Pb O11 90.17(10) . .
O10 Pb O11 40.02(9) . .
O1 Pb O11 50.45(10) . .
O31 Pb O11 156.73(10) . .
O32 Pb O11 116.62(8) . .
O21 Pb O11 112.98(10) . .
O2 Pb O11 73.18(10) . .
O33 Pb O11 132.15(10) 1_455 .
O32 Pb O11 93.86(8) 1_455 .
C11 O10 Pb 121.5(3) . .
C11 O11 Pb 72.2(3) . .
C21 O20 Pb 103.0(3) . .
C21 O21 Pb 82.9(3) . .
N30 O31 Pb 95.6(3) . .
N30 O32 Pb 96.1(3) . .
O32 N30 O33 122.2(4) . .
O32 N30 O31 119.8(4) . .
O33 N30 O31 117.9(4) . .
O43 N40 O42 121.5(4) . .
O43 N40 O41 121.6(4) . .
O42 N40 O41 116.9(4) . .
O10 C11 O11 126.2(5) . .
O10 C11 C12 118.4(4) . .
O11 C11 C12 115.5(5) . .
N11 C12 C11 110.4(4) . .
N11 C12 C13 112.2(4) . .
C11 C12 C13 112.3(4) . .
C14 C13 C12 112.1(4) . .
C14 C13 C15 112.0(5) . .
C12 C13 C15 112.9(4) . .
C16 C15 C13 113.5(6) . .
O21 C21 O20 124.4(4) . .
O21 C21 C22 119.9(4) . .
O20 C21 C22 115.7(4) . .
N21 C22 C21 107.0(4) . .
N21 C22 C23 110.5(4) . .
C21 C22 C23 111.5(4) . .
C24 C23 C25 110.7(7) . .
C24 C23 C22 113.2(6) . .
C25 C23 C22 111.1(6) . .

loop_
_geom_bond_atom_site_label_1
_geom_bond_atom_site_label_2
_geom_bond_distance
_geom_bond_site_symmetry_2
Pb O20 2.379(3) .
Pb O10 2.475(3) .
Pb O1 2.484(4) .
Pb O31 2.819(4) .
Pb O32 2.827(4) .
Pb O21 2.828(3) .
Pb O2 2.886(3) .
Pb O33 2.925(4) 1_455
Pb O32 3.126(3) 1_455
Pb O11 3.463(4) .
O10 C11 1.248(6) .
O11 C11 1.257(5) .
O20 C21 1.276(5) .
O21 C21 1.234(6) .
O31 N30 1.263(5) .
O32 N30 1.228(5) .
O33 N30 1.238(5) .
O41 N40 1.258(5) .
O42 N40 1.246(6) .
O43 N40 1.214(5) .
N11 C12 1.493(5) .
N21 C22 1.493(6) .
C11 C12 1.515(6) .
C12 C13 1.520(7) .
C13 C14 1.519(7) .
C13 C15 1.535(8) .
C15 C16 1.501(10) .
C21 C22 1.533(7) .
C22 C23 1.549(8) .
C23 C24 1.472(11) .
C23 C25 1.538(9) .

loop_
_geom_hbond_atom_site_label_D
_geom_hbond_atom_site_label_H
_geom_hbond_atom_site_label_A
_geom_hbond_distance_DH
_geom_hbond_distance_HA
_geom_hbond_distance_DA
_geom_hbond_angle_DHA
_geom_hbond_site_symmetry_A
O1 H1OA O11 0.84 1.89 2.684(5) 157.1 .
O1 H1OB O20 0.84 1.90 2.735(4) 171.7 1_455
O2 H2OA O21 0.84 2.14 2.929(5) 156.6 3_445
O2 H2OB O33 0.84 2.31 3.015(6) 142.1 3_545
N11 H11A O31 0.91 2.09 2.834(6) 138.8 3_545
N11 H11B O41 0.91 2.02 2.822(5) 145.7 1_545
N11 H11C O11 0.91 1.92 2.774(5) 155.2 1_655
N21 H21A O2 0.91 2.12 2.921(6) 146.9 3
N21 H21B O41 0.91 2.04 2.877(5) 153.0 .
N21 H21C O42 0.91 1.91 2.783(5) 160.4 1_455

loop_
_geom_torsion_atom_site_label_1
_geom_torsion_atom_site_label_2
_geom_torsion_atom_site_label_3
_geom_torsion_atom_site_label_4
_geom_torsion
_geom_torsion_site_symmetry_1
O20 Pb O10 C11 110.6(4) .
O1 Pb O10 C11 29.6(3) .
O31 Pb O10 C11 170.0(3) .
O32 Pb O10 C11 -174.0(4) .
O21 Pb O10 C11 91.4(4) .
O2 Pb O10 C11 -86.3(4) .
O33 Pb O10 C11 -57.4(7) 1_455
O32 Pb O10 C11 -40.7(4) 1_455
O11 Pb O10 C11 2.7(3) .
O20 Pb O11 C11 -69.7(3) .
O10 Pb O11 C11 -2.4(3) .
O1 Pb O11 C11 -146.7(3) .
O31 Pb O11 C11 -31.7(4) .
O32 Pb O11 C11 1.1(3) .
O21 Pb O11 C11 -115.0(3) .
O2 Pb O11 C11 74.2(3) .
O33 Pb O11 C11 161.9(3) 1_455
O32 Pb O11 C11 143.6(3) 1_455
O10 Pb O20 C21 -156.4(3) .
O1 Pb O20 C21 -69.0(3) .
O31 Pb O20 C21 76.1(3) .
O32 Pb O20 C21 123.4(3) .
O21 Pb O20 C21 2.0(3) .
O2 Pb O20 C21 178.3(3) .
O33 Pb O20 C21 20.5(3) 1_455
O32 Pb O20 C21 -21.4(4) 1_455
O11 Pb O20 C21 -118.7(3) .
O20 Pb O21 C21 -2.0(3) .
O10 Pb O21 C21 22.8(3) .
O1 Pb O21 C21 92.8(3) .
O31 Pb O21 C21 -87.6(3) .
O32 Pb O21 C21 -58.1(3) .
O2 Pb O21 C21 -169.1(5) .
O33 Pb O21 C21 -164.5(3) 1_455
O32 Pb O21 C21 165.2(3) 1_455
O11 Pb O21 C21 67.1(3) .
O20 Pb O31 N30 73.5(3) .
O10 Pb O31 N30 12.1(4) .
O1 Pb O31 N30 127.1(3) .
O32 Pb O31 N30 -10.2(2) .
O21 Pb O31 N30 126.6(3) .
O2 Pb O31 N30 -64.7(3) .
O33 Pb O31 N30 -157.5(4) 1_455
O32 Pb O31 N30 -141.9(3) 1_455
O11 Pb O31 N30 33.2(5) .
O20 Pb O32 N30 -70.5(2) .
O10 Pb O32 N30 -149.5(3) .
O1 Pb O32 N30 -95.8(3) .
O31 Pb O32 N30 10.5(3) .
O21 Pb O32 N30 -29.1(3) .
O2 Pb O32 N30 140.9(3) .
O33 Pb O32 N30 43.2(3) 1_455
O32 Pb O32 N30 83.9(3) 1_455
O11 Pb O32 N30 -151.8(2) .
Pb O32 N30 O33 157.9(4) .
Pb O32 N30 O31 -19.3(5) .
Pb O31 N30 O32 19.4(5) .
Pb O31 N30 O33 -158.0(4) .
Pb O10 C11 O11 -6.0(7) .
Pb O10 C11 C12 174.2(3) .
Pb O11 C11 O10 3.8(4) .
Pb O11 C11 C12 -176.3(4) .
O10 C11 C12 N11 -7.3(6) .
O11 C11 C12 N11 172.9(4) .
O10 C11 C12 C13 118.7(5) .
O11 C11 C12 C13 -61.2(5) .
N11 C12 C13 C14 -56.8(6) .
C11 C12 C13 C14 178.2(4) .
N11 C12 C13 C15 70.8(5) .
C11 C12 C13 C15 -54.2(5) .
C14 C13 C15 C16 -71.2(8) .
C12 C13 C15 C16 161.2(6) .
Pb O21 C21 O20 3.5(5) .
Pb O21 C21 C22 -175.2(4) .
Pb O20 C21 O21 -4.2(6) .
Pb O20 C21 C22 174.6(3) .
O21 C21 C22 N21 -27.8(6) .
O20 C21 C22 N21 153.4(4) .
O21 C21 C22 C23 93.1(6) .
O20 C21 C22 C23 -85.7(6) .
N21 C22 C23 C24 175.2(7) .
C21 C22 C23 C24 56.4(9) .
N21 C22 C23 C25 -59.5(7) .
C21 C22 C23 C25 -178.4(6) .
